data_4120897
loop_
_publ_author_name
'Rodica Ababei'
'C\'eline Pichon'
'Olivier Roubeau'
'Yang-Guang Li'
'Nicolas Br\'efuel'
'Lionel Buisson'
'Philippe Guionneau'
'Corine Mathoni\`ere'
'Rodolphe Cl\'erac'

_publ_contact_author
;
        Rodolphe Clerac
        Centre de Recherche Paul Pascal
    115 avenue du Dr Schweitzer
        33600 PESSAC
    FRANCE
;
_publ_contact_author_email clerac@crpp-bordeaux.cnrs.fr
_publ_contact_author_fax '(33)5 56 84 56 00'
_publ_contact_author_phone '(33)5 56 84 56 50'
_publ_section_title
;
 Rational Design of a Photomagnetic Chain: Bridging Single-Molecule
 Magnets with a Spin-Crossover Complex
;
_journal_name_full 'Journal of the American Chemical Society'
_journal_page_first 14840
_journal_page_last 14853
_journal_paper_doi 10.1021/ja407570n
_journal_volume 135
_journal_year 2013
_chemical_formula_moiety 'C57 H67 Fe Mn2 N11 O4, 2(Cl O4), 0.5(C2 H10 O), 0.5(H2 O)'
_chemical_formula_sum 'C59 H73 Cl2 Fe Mn2 N11 O13'
_chemical_formula_weight 1380.91
_chemical_name_systematic
;
 ?
;
_space_group_crystal_system triclinic
_space_group_IT_number 2
_space_group_name_Hall '-P 1'
_space_group_name_H-M_alt 'P -1'
_symmetry_space_group_name_Hall '-P 1'
_symmetry_space_group_name_H-M 'P -1'
_atom_sites_solution_hydrogens mixed
_audit_creation_method SHELXL-2013
_cell_angle_alpha 87.39(3)
_cell_angle_beta 76.45(3)
_cell_angle_gamma 65.67(3)
_cell_formula_units_Z 2
_cell_length_a 12.730(3)
_cell_length_b 14.287(3)
_cell_length_c 18.947(4)
_cell_measurement_reflns_used 16793
_cell_measurement_temperature 150(2)
_cell_measurement_theta_max 24.713
_cell_measurement_theta_min 0.998
_cell_volume 3047.5(14)
_computing_cell_refinement 'HKL Scalepack (Otwinowski & Minor 1997)'
_computing_data_collection 'Collect (Bruker AXS BV, 1997-2004)'
_computing_data_reduction 'HKL Denzo and Scalepack (Otwinowski & Minor 1997)'
_computing_structure_refinement 'SHELXL-2013 (Sheldrick, 2013)'
_computing_structure_solution 'SHELXS-97 (Sheldrick, 2008)'
_diffrn_ambient_temperature 150(2)
_diffrn_detector_area_resol_mean 9
_diffrn_measured_fraction_theta_full 0.910
_diffrn_measured_fraction_theta_max 0.936
_diffrn_measurement_device_type 'Nonius KappaCCD diffractometer'
_diffrn_measurement_method CCD
_diffrn_radiation_monochromator graphite
_diffrn_radiation_source 'fine-focus sealed tube'
_diffrn_radiation_type MoK\a
_diffrn_radiation_wavelength 0.71073
_diffrn_reflns_av_R_equivalents 0.0331
_diffrn_reflns_av_unetI/netI 0.0668
_diffrn_reflns_Laue_measured_fraction_full 0.910
_diffrn_reflns_Laue_measured_fraction_max 0.936
_diffrn_reflns_limit_h_max 15
_diffrn_reflns_limit_h_min -9
_diffrn_reflns_limit_k_max 16
_diffrn_reflns_limit_k_min -16
_diffrn_reflns_limit_l_max 22
_diffrn_reflns_limit_l_min -22
_diffrn_reflns_number 15507
_diffrn_reflns_point_group_measured_fraction_full 0.910
_diffrn_reflns_point_group_measured_fraction_max 0.936
_diffrn_reflns_theta_full 25.242
_diffrn_reflns_theta_max 24.998
_diffrn_reflns_theta_min 2.639
_exptl_absorpt_coefficient_mu 0.804
_exptl_absorpt_correction_T_max 0.84
_exptl_absorpt_correction_T_min 0.80
_exptl_absorpt_correction_type multi-scan
_exptl_absorpt_process_details 'HKL Denzo and Scalepack (Otwinowski & Minor 1997)'
_exptl_crystal_colour brown
_exptl_crystal_density_diffrn 1.505
_exptl_crystal_description block
_exptl_crystal_F_000 1436
_exptl_crystal_size_max 0.280
_exptl_crystal_size_mid 0.250
_exptl_crystal_size_min 0.220
_refine_diff_density_max 0.565
_refine_diff_density_min -0.528
_refine_diff_density_rms 0.077
_refine_ls_extinction_method none
_refine_ls_goodness_of_fit_ref 1.037
_refine_ls_hydrogen_treatment mixed
_refine_ls_matrix_type full
_refine_ls_number_parameters 832
_refine_ls_number_reflns 10031
_refine_ls_number_restraints 36
_refine_ls_restrained_S_all 1.040
_refine_ls_R_factor_all 0.0734
_refine_ls_R_factor_gt 0.0440
_refine_ls_shift/su_max 0.001
_refine_ls_shift/su_mean 0.000
_refine_ls_structure_factor_coef Fsqd
_refine_ls_weighting_details
;
 w=1/[\s^2^(Fo^2^)+(0.0610P)^2^+0.1292P]
 where P=(Fo^2^+2Fc^2^)/3
;
_refine_ls_weighting_scheme calc
_refine_ls_wR_factor_gt 0.1068
_refine_ls_wR_factor_ref 0.1230
_reflns_Friedel_coverage 0.000
_reflns_number_gt 7177
_reflns_number_total 10031
_reflns_threshold_expression 'I > 2\s(I)'
_cod_data_source_file ja407570n_si_004.cif
_cod_data_source_block 1bb
_cod_database_code 4120897
_shelx_space_group_comment
;
The symmetry employed for this shelxl refinement is uniquely defined
by the following loop, which should always be used as a source of
symmetry information in preference to the above space-group names.
They are only intended as comments.
;
_shelx_estimated_absorpt_t_min 0.806
_shelx_estimated_absorpt_t_max 0.843
_shelxl_version_number 2013-2

loop_
_space_group_symop_operation_xyz
'x, y, z'
'-x, -y, -z'

loop_
_atom_site_label
_atom_site_type_symbol
_atom_site_fract_x
_atom_site_fract_y
_atom_site_fract_z
_atom_site_U_iso_or_equiv
_atom_site_adp_type
_atom_site_occupancy
_atom_site_site_symmetry_order
_atom_site_calc_flag
_atom_site_refinement_flags_posn
_atom_site_refinement_flags_adp
_atom_site_refinement_flags_occupancy
Fe1 Fe 0.96371(5) 0.10982(4) 0.31748(3) 0.02682(13) Uani 1 1 d . . .
Mn1 Mn 0.89856(5) 0.02847(4) 0.08432(3) 0.02551(14) Uani 1 1 d . . .
Mn2 Mn 1.03926(5) 0.39402(4) 0.43541(3) 0.02613(14) Uani 1 1 d . . .
O1 O 1.0675(2) -0.04065(16) 0.05294(12) 0.0270(5) Uani 1 1 d . . .
O2 O 0.9000(2) 0.15952(17) 0.08424(13) 0.0335(6) Uani 1 1 d . . .
O3 O 0.9144(2) 0.49123(17) 0.40039(12) 0.0302(6) Uani 1 1 d . . .
O4 O 0.9475(2) 0.42495(17) 0.53210(12) 0.0302(6) Uani 1 1 d . . .
N1 N 0.8803(3) -0.1031(2) 0.08420(14) 0.0263(6) Uani 1 1 d . . .
N2 N 0.7244(3) 0.0861(2) 0.09638(15) 0.0289(7) Uani 1 1 d . . .
N3 N 1.1568(3) 0.3769(2) 0.34210(14) 0.0251(6) Uani 1 1 d . . .
N4 N 1.1854(3) 0.3068(2) 0.46757(15) 0.0272(6) Uani 1 1 d . . .
N5 N 1.0625(3) -0.0112(2) 0.35216(15) 0.0280(7) Uani 1 1 d . . .
N6 N 0.8437(3) 0.0832(2) 0.40223(15) 0.0304(7) Uani 1 1 d . . .
N7 N 0.6644(3) 0.2430(3) 0.3253(2) 0.0466(9) Uani 1 1 d D . .
H7 H 0.726(3) 0.187(2) 0.298(2) 0.056 Uiso 1 1 d D U .
N8 N 0.8978(3) 0.2391(2) 0.25276(17) 0.0369(8) Uani 1 1 d D . .
H8 H 0.883(4) 0.220(3) 0.2128(15) 0.044 Uiso 1 1 d D U .
N9 N 1.1110(3) 0.0852(2) 0.24949(15) 0.0316(7) Uani 1 1 d . . .
N111 N 0.9055(3) 0.0125(2) 0.19948(16) 0.0323(7) Uani 1 1 d . . .
N222 N 0.9987(3) 0.2633(2) 0.41069(16) 0.0294(7) Uani 1 1 d . . .
C1 C 1.1300(3) -0.1330(2) 0.07542(17) 0.0258(7) Uani 1 1 d . . .
C2 C 1.2455(3) -0.1586(3) 0.08012(19) 0.0325(8) Uani 1 1 d . . .
H2A H 1.2763 -0.1077 0.0722 0.039 Uiso 1 1 calc R U .
C3 C 1.3176(4) -0.2569(3) 0.0962(2) 0.0375(9) Uani 1 1 d . . .
H3A H 1.3962 -0.2721 0.0996 0.045 Uiso 1 1 calc R U .
C4 C 1.2745(4) -0.3328(3) 0.1072(2) 0.0364(9) Uani 1 1 d . . .
H4A H 1.3243 -0.4009 0.1161 0.044 Uiso 1 1 calc R U .
C5 C 1.1596(4) -0.3081(3) 0.10503(19) 0.0334(9) Uani 1 1 d . . .
H5A H 1.1301 -0.3598 0.1133 0.040 Uiso 1 1 calc R U .
C6 C 1.0831(3) -0.2084(2) 0.09096(18) 0.0276(8) Uani 1 1 d . . .
C7 C 0.9653(3) -0.1910(2) 0.08829(17) 0.0279(8) Uani 1 1 d . . .
H7A H 0.9478 -0.2497 0.0897 0.033 Uiso 1 1 calc R U .
C8 C 0.7616(3) -0.0954(3) 0.07774(18) 0.0289(8) Uani 1 1 d . . .
C9 C 0.6678(3) 0.0109(3) 0.11581(19) 0.0323(8) Uani 1 1 d . . .
C10 C 0.6564(4) 0.1838(3) 0.09608(19) 0.0343(9) Uani 1 1 d . . .
H10A H 0.5741 0.2021 0.1015 0.041 Uiso 1 1 calc R U .
C11 C 0.6947(4) 0.2662(3) 0.0883(2) 0.0368(9) Uani 1 1 d . . .
C12 C 0.6058(4) 0.3667(3) 0.0870(2) 0.0481(11) Uani 1 1 d . . .
H12A H 0.5261 0.3767 0.0911 0.058 Uiso 1 1 calc R U .
C13 C 0.6352(5) 0.4497(3) 0.0799(3) 0.0588(13) Uani 1 1 d . . .
H13A H 0.5761 0.5168 0.0779 0.071 Uiso 1 1 calc R U .
C14 C 0.7509(5) 0.4355(3) 0.0757(2) 0.0518(12) Uani 1 1 d . . .
H14A H 0.7698 0.4935 0.0722 0.062 Uiso 1 1 calc R U .
C15 C 0.8398(4) 0.3382(3) 0.0764(2) 0.0430(11) Uani 1 1 d . . .
H15A H 0.9190 0.3297 0.0726 0.052 Uiso 1 1 calc R U .
C16 C 0.8117(4) 0.2515(3) 0.08298(18) 0.0338(9) Uani 1 1 d . . .
C17 C 0.7331(4) -0.1837(3) 0.1133(2) 0.0364(9) Uani 1 1 d . . .
H17A H 0.7927 -0.2495 0.0889 0.055 Uiso 1 1 calc R U .
H17B H 0.6544 -0.1746 0.1088 0.055 Uiso 1 1 calc R U .
H17C H 0.7341 -0.1833 0.1648 0.055 Uiso 1 1 calc R U .
C18 C 0.7693(4) -0.1019(3) -0.00358(18) 0.0332(8) Uani 1 1 d . . .
H18A H 0.8291 -0.1696 -0.0247 0.050 Uiso 1 1 calc R U .
H18B H 0.7918 -0.0482 -0.0271 0.050 Uiso 1 1 calc R U .
H18C H 0.6920 -0.0922 -0.0112 0.050 Uiso 1 1 calc R U .
C19 C 0.5527(4) 0.0452(3) 0.0911(2) 0.0440(10) Uani 1 1 d . . .
H19A H 0.4959 0.1118 0.1158 0.066 Uiso 1 1 calc R U .
H19B H 0.5196 -0.0060 0.1032 0.066 Uiso 1 1 calc R U .
H19C H 0.5687 0.0521 0.0384 0.066 Uiso 1 1 calc R U .
C20 C 0.6430(4) 0.0081(3) 0.1989(2) 0.0425(10) Uani 1 1 d . . .
H20A H 0.5840 0.0756 0.2209 0.064 Uiso 1 1 calc R U .
H20B H 0.7166 -0.0089 0.2145 0.064 Uiso 1 1 calc R U .
H20C H 0.6125 -0.0442 0.2145 0.064 Uiso 1 1 calc R U .
C21 C 0.9101(3) 0.5188(2) 0.33272(18) 0.0283(8) Uani 1 1 d . . .
C22 C 0.8022(4) 0.5843(3) 0.3187(2) 0.0366(9) Uani 1 1 d . . .
H22A H 0.7336 0.6109 0.3577 0.044 Uiso 1 1 calc R U .
C23 C 0.7932(4) 0.6115(3) 0.2484(2) 0.0413(10) Uani 1 1 d . . .
H23A H 0.7183 0.6554 0.2396 0.050 Uiso 1 1 calc R U .
C24 C 0.8934(4) 0.5747(3) 0.1905(2) 0.0418(10) Uani 1 1 d . . .
H24A H 0.8864 0.5921 0.1424 0.050 Uiso 1 1 calc R U .
C25 C 1.0008(4) 0.5141(3) 0.2034(2) 0.0355(9) Uani 1 1 d . . .
H25A H 1.0692 0.4910 0.1642 0.043 Uiso 1 1 calc R U .
C26 C 1.0127(3) 0.4846(2) 0.27494(19) 0.0291(8) Uani 1 1 d . . .
C27 C 1.1285(3) 0.4186(2) 0.28271(18) 0.0281(8) Uani 1 1 d . . .
H27A H 1.1915 0.4034 0.2404 0.034 Uiso 1 1 calc R U .
C28 C 1.2813(3) 0.2985(3) 0.33862(18) 0.0297(8) Uani 1 1 d . . .
C29 C 1.3015(3) 0.2950(3) 0.41696(19) 0.0283(8) Uani 1 1 d . . .
C30 C 1.1840(4) 0.2701(3) 0.53138(19) 0.0311(8) Uani 1 1 d . . .
H30A H 1.2587 0.2297 0.5418 0.037 Uiso 1 1 calc R U .
C31 C 1.0803(4) 0.2848(3) 0.58789(18) 0.0307(8) Uani 1 1 d . . .
C32 C 1.0946(4) 0.2243(3) 0.64852(19) 0.0361(9) Uani 1 1 d . . .
H32A H 1.1715 0.1749 0.6504 0.043 Uiso 1 1 calc R U .
C33 C 0.9999(4) 0.2355(3) 0.7049(2) 0.0400(10) Uani 1 1 d . . .
H33A H 1.0107 0.1936 0.7452 0.048 Uiso 1 1 calc R U .
C34 C 0.8881(4) 0.3085(3) 0.7024(2) 0.0418(10) Uani 1 1 d . . .
H34A H 0.8223 0.3161 0.7414 0.050 Uiso 1 1 calc R U .
C35 C 0.8703(4) 0.3705(3) 0.64428(19) 0.0344(9) Uani 1 1 d . . .
H35A H 0.7929 0.4200 0.6436 0.041 Uiso 1 1 calc R U .
C36 C 0.9667(4) 0.3604(3) 0.58626(18) 0.0301(8) Uani 1 1 d . . .
C37 C 1.2880(3) 0.1956(3) 0.31248(19) 0.0337(8) Uani 1 1 d . . .
H37A H 1.2344 0.1745 0.3488 0.051 Uiso 1 1 calc R U .
H37B H 1.3694 0.1431 0.3058 0.051 Uiso 1 1 calc R U .
H37C H 1.2643 0.2036 0.2662 0.051 Uiso 1 1 calc R U .
C38 C 1.3739(4) 0.3257(3) 0.2836(2) 0.0368(9) Uani 1 1 d . . .
H38A H 1.3562 0.3986 0.2913 0.055 Uiso 1 1 calc R U .
H38B H 1.3708 0.3126 0.2340 0.055 Uiso 1 1 calc R U .
H38C H 1.4534 0.2832 0.2907 0.055 Uiso 1 1 calc R U .
C39 C 1.4045(3) 0.1942(3) 0.4264(2) 0.0361(9) Uani 1 1 d . . .
H39A H 1.4243 0.1989 0.4727 0.054 Uiso 1 1 calc R U .
H39B H 1.4738 0.1825 0.3863 0.054 Uiso 1 1 calc R U .
H39C H 1.3810 0.1370 0.4263 0.054 Uiso 1 1 calc R U .
C40 C 1.3246(4) 0.3860(3) 0.4373(2) 0.0358(9) Uani 1 1 d . . .
H40A H 1.3317 0.3823 0.4878 0.054 Uiso 1 1 calc R U .
H40B H 1.2585 0.4505 0.4319 0.054 Uiso 1 1 calc R U .
H40C H 1.3984 0.3835 0.4051 0.054 Uiso 1 1 calc R U .
C41 C 1.0193(3) -0.0561(3) 0.40908(18) 0.0290(8) Uani 1 1 d . . .
C42 C 0.8925(4) -0.0002(3) 0.43519(18) 0.0310(8) Uani 1 1 d . . .
C43 C 0.8232(4) -0.0390(3) 0.49566(19) 0.0365(9) Uani 1 1 d . . .
H43A H 0.7582 -0.0448 0.4797 0.055 Uiso 1 1 calc R U .
H43B H 0.7907 0.0092 0.5384 0.055 Uiso 1 1 calc R U .
H43C H 0.8758 -0.1067 0.5082 0.055 Uiso 1 1 calc R U .
C44 C 0.7147(4) 0.1396(3) 0.4283(2) 0.0411(9) Uani 1 1 d . . .
H44A H 0.6938 0.1443 0.4822 0.049 Uiso 1 1 calc R U .
H44B H 0.6748 0.1010 0.4120 0.049 Uiso 1 1 calc R U .
C45 C 0.6705(4) 0.2454(3) 0.4014(2) 0.0442(10) Uani 1 1 d . . .
H45A H 0.5907 0.2877 0.4317 0.053 Uiso 1 1 calc R U .
H45B H 0.7242 0.2778 0.4060 0.053 Uiso 1 1 calc R U .
C46 C 0.6786(4) 0.3294(3) 0.2865(2) 0.0492(11) Uani 1 1 d . . .
H46A H 0.6136 0.3939 0.3110 0.059 Uiso 1 1 calc R U .
H46B H 0.6684 0.3248 0.2367 0.059 Uiso 1 1 calc R U .
C47 C 0.7961(4) 0.3378(3) 0.2804(2) 0.0421(10) Uani 1 1 d . . .
H47A H 0.8007 0.3922 0.2471 0.051 Uiso 1 1 calc R U .
H47B H 0.8000 0.3576 0.3288 0.051 Uiso 1 1 calc R U .
C48 C 1.0058(4) 0.2562(3) 0.2190(2) 0.0415(10) Uani 1 1 d . . .
H48A H 1.0268 0.2883 0.2556 0.050 Uiso 1 1 calc R U .
H48B H 0.9905 0.3033 0.1789 0.050 Uiso 1 1 calc R U .
C49 C 1.1069(4) 0.1543(3) 0.18976(19) 0.0394(10) Uani 1 1 d . . .
H49A H 1.0927 0.1271 0.1475 0.047 Uiso 1 1 calc R U .
H49B H 1.1826 0.1621 0.1744 0.047 Uiso 1 1 calc R U .
C50 C 1.2048(4) 0.0052(3) 0.25607(19) 0.0331(8) Uani 1 1 d . . .
C51 C 1.3262(4) -0.0280(3) 0.2081(2) 0.0415(10) Uani 1 1 d . . .
H51A H 1.3257 0.0209 0.1701 0.062 Uiso 1 1 calc R U .
H51B H 1.3513 -0.0966 0.1856 0.062 Uiso 1 1 calc R U .
H51C H 1.3816 -0.0303 0.2371 0.062 Uiso 1 1 calc R U .
C52 C 1.1797(3) -0.0541(3) 0.31717(19) 0.0300(8) Uani 1 1 d . . .
C53 C 1.2573(4) -0.1445(3) 0.3396(2) 0.0379(9) Uani 1 1 d . . .
H53A H 1.3388 -0.1747 0.3148 0.046 Uiso 1 1 calc R U .
C54 C 1.2145(4) -0.1900(3) 0.3984(2) 0.0389(9) Uani 1 1 d . . .
H54A H 1.2668 -0.2516 0.4148 0.047 Uiso 1 1 calc R U .
C55 C 1.0958(4) -0.1462(3) 0.43364(19) 0.0341(9) Uani 1 1 d . . .
H55A H 1.0663 -0.1772 0.4744 0.041 Uiso 1 1 calc R U .
C111 C 0.9268(3) 0.0402(2) 0.24863(18) 0.0283(8) Uani 1 1 d . . .
C222 C 0.9842(3) 0.2041(3) 0.37881(18) 0.0279(8) Uani 1 1 d . . .
Cl2 Cl 0.52447(10) 0.86968(8) 0.36586(5) 0.0474(3) Uani 1 1 d . . .
O24 O 0.5552(3) 0.8284(3) 0.29218(16) 0.0695(11) Uani 1 1 d . . .
O21 O 0.5094(4) 0.7937(3) 0.41441(18) 0.0751(11) Uani 1 1 d . . .
O22 O 0.4163(3) 0.9579(2) 0.37563(19) 0.0631(9) Uani 1 1 d . . .
O23 O 0.6146(4) 0.8953(4) 0.3792(3) 0.1007(15) Uani 1 1 d . . .
Cl1 Cl 0.29911(10) 0.33114(7) 0.06515(5) 0.0425(2) Uani 1 1 d . . .
O11 O 0.2946(3) 0.2620(2) 0.12099(17) 0.0629(10) Uani 1 1 d . . .
O12 O 0.2998(4) 0.4197(3) 0.0958(2) 0.0765(12) Uani 1 1 d . . .
O13 O 0.4007(4) 0.2813(3) 0.00836(18) 0.0758(11) Uani 1 1 d . . .
O14 O 0.1944(4) 0.3609(3) 0.0379(2) 0.0874(13) Uani 1 1 d . . .
O1W O 0.0063(11) 0.4309(8) -0.0198(6) 0.132(4) Uani 0.5 1 d . . P
O31 O 0.4621(7) 0.5553(6) 0.3804(3) 0.0750(17) Uani 0.5 1 d D U P
C81 C 0.4991(10) 0.5997(7) 0.3222(5) 0.0599(19) Uani 0.5 1 d D U P
H81A H 0.5869 0.5669 0.3090 0.072 Uiso 0.5 1 calc R U P
H81B H 0.4750 0.6728 0.3365 0.072 Uiso 0.5 1 calc R U P
C82 C 0.4575(10) 0.5966(7) 0.2573(5) 0.066(2) Uani 0.5 1 d D U P
H82A H 0.4793 0.6414 0.2218 0.099 Uiso 0.5 1 calc R U P
H82B H 0.3710 0.6203 0.2704 0.099 Uiso 0.5 1 calc R U P
H82C H 0.4942 0.5258 0.2361 0.099 Uiso 0.5 1 calc R U P
C83 C 0.5113(12) 0.5582(9) 0.4370(6) 0.081(2) Uani 0.5 1 d D U P
H83A H 0.4576 0.6251 0.4636 0.097 Uiso 0.5 1 calc R U P
H83B H 0.5856 0.5654 0.4135 0.097 Uiso 0.5 1 calc R U P
C84 C 0.4564(12) 0.5143(12) 0.5051(7) 0.092(3) Uani 0.5 1 d D U P
H84A H 0.4924 0.5162 0.5439 0.138 Uiso 0.5 1 d R U P
H84B H 0.3724 0.5549 0.5197 0.138 Uiso 0.5 1 d R U P
H84C H 0.4712 0.4445 0.4939 0.138 Uiso 0.5 1 d R U P

loop_
_atom_site_aniso_label
_atom_site_aniso_U_11
_atom_site_aniso_U_22
_atom_site_aniso_U_33
_atom_site_aniso_U_23
_atom_site_aniso_U_13
_atom_site_aniso_U_12
Fe1 0.0307(3) 0.0306(3) 0.0225(2) 0.00206(19) -0.0058(2) -0.0162(2)
Mn1 0.0295(3) 0.0249(3) 0.0241(3) 0.0028(2) -0.0055(2) -0.0137(2)
Mn2 0.0279(3) 0.0281(3) 0.0227(3) 0.0018(2) -0.0068(2) -0.0114(2)
O1 0.0302(14) 0.0257(12) 0.0289(12) 0.0067(9) -0.0093(11) -0.0144(10)
O2 0.0409(16) 0.0271(13) 0.0345(13) 0.0057(10) -0.0108(12) -0.0155(11)
O3 0.0307(15) 0.0274(12) 0.0303(13) 0.0012(10) -0.0078(11) -0.0096(11)
O4 0.0339(15) 0.0302(12) 0.0248(12) 0.0028(10) -0.0070(11) -0.0117(11)
N1 0.0301(17) 0.0315(15) 0.0206(14) 0.0028(11) -0.0043(12) -0.0170(13)
N2 0.0299(18) 0.0307(15) 0.0250(15) 0.0023(12) -0.0024(13) -0.0136(13)
N3 0.0236(16) 0.0271(14) 0.0255(14) 0.0017(11) -0.0063(12) -0.0109(12)
N4 0.0319(18) 0.0262(14) 0.0248(15) 0.0015(11) -0.0083(13) -0.0124(13)
N5 0.0332(18) 0.0326(15) 0.0237(14) 0.0001(12) -0.0062(13) -0.0191(13)
N6 0.0319(18) 0.0346(16) 0.0269(15) -0.0033(12) -0.0062(14) -0.0157(14)
N7 0.041(2) 0.048(2) 0.049(2) 0.0040(16) -0.0152(18) -0.0142(17)
N8 0.045(2) 0.0367(17) 0.0353(17) 0.0034(14) -0.0144(16) -0.0208(15)
N9 0.040(2) 0.0402(17) 0.0241(15) 0.0025(12) -0.0089(14) -0.0248(16)
N111 0.042(2) 0.0342(16) 0.0251(16) 0.0039(13) -0.0081(14) -0.0196(14)
N222 0.0284(17) 0.0311(15) 0.0299(16) 0.0042(13) -0.0067(13) -0.0138(13)
C1 0.028(2) 0.0265(17) 0.0199(16) 0.0001(13) -0.0037(15) -0.0095(15)
C2 0.033(2) 0.0366(19) 0.0315(19) 0.0093(15) -0.0103(17) -0.0178(17)
C3 0.033(2) 0.044(2) 0.035(2) 0.0074(17) -0.0113(18) -0.0144(18)
C4 0.035(2) 0.034(2) 0.034(2) 0.0084(16) -0.0049(17) -0.0104(17)
C5 0.039(2) 0.0320(19) 0.0291(19) 0.0078(15) -0.0075(17) -0.0161(17)
C6 0.031(2) 0.0287(18) 0.0230(17) 0.0034(13) -0.0046(15) -0.0136(15)
C7 0.036(2) 0.0269(18) 0.0227(17) 0.0042(13) -0.0043(16) -0.0172(16)
C8 0.029(2) 0.0313(18) 0.0290(18) 0.0062(14) -0.0034(16) -0.0172(15)
C9 0.031(2) 0.0349(19) 0.0323(19) 0.0061(15) -0.0031(16) -0.0171(16)
C10 0.034(2) 0.036(2) 0.0277(18) 0.0015(15) -0.0057(16) -0.0100(17)
C11 0.051(3) 0.0258(18) 0.0306(19) -0.0001(15) -0.0116(18) -0.0112(17)
C12 0.047(3) 0.034(2) 0.055(3) -0.0006(18) -0.013(2) -0.0071(19)
C13 0.079(4) 0.031(2) 0.065(3) 0.001(2) -0.034(3) -0.011(2)
C14 0.083(4) 0.032(2) 0.047(2) 0.0024(18) -0.022(2) -0.026(2)
C15 0.069(3) 0.029(2) 0.035(2) 0.0047(16) -0.017(2) -0.023(2)
C16 0.049(3) 0.0325(19) 0.0214(17) 0.0029(14) -0.0088(17) -0.0181(18)
C17 0.039(2) 0.036(2) 0.042(2) 0.0133(16) -0.0110(18) -0.0242(18)
C18 0.040(2) 0.040(2) 0.0282(18) 0.0077(15) -0.0109(17) -0.0240(18)
C19 0.030(2) 0.044(2) 0.057(3) 0.0104(19) -0.010(2) -0.0160(18)
C20 0.044(3) 0.045(2) 0.031(2) 0.0012(17) 0.0048(18) -0.0178(19)
C21 0.040(2) 0.0199(16) 0.0313(18) 0.0023(14) -0.0143(17) -0.0156(15)
C22 0.035(2) 0.0289(19) 0.044(2) -0.0008(16) -0.0127(18) -0.0089(16)
C23 0.043(3) 0.0281(19) 0.054(3) 0.0058(17) -0.025(2) -0.0096(17)
C24 0.055(3) 0.037(2) 0.039(2) 0.0090(17) -0.022(2) -0.020(2)
C25 0.045(3) 0.0316(19) 0.034(2) 0.0082(15) -0.0144(18) -0.0177(18)
C26 0.033(2) 0.0249(17) 0.0328(19) 0.0048(14) -0.0100(16) -0.0141(15)
C27 0.032(2) 0.0283(17) 0.0283(18) 0.0040(14) -0.0081(16) -0.0167(15)
C28 0.028(2) 0.0329(18) 0.0275(18) 0.0027(14) -0.0059(16) -0.0126(16)
C29 0.025(2) 0.0313(18) 0.0315(18) 0.0015(14) -0.0081(16) -0.0139(15)
C30 0.040(2) 0.0271(17) 0.0315(19) 0.0016(14) -0.0126(17) -0.0168(16)
C31 0.042(2) 0.0297(18) 0.0256(18) -0.0002(14) -0.0089(17) -0.0195(17)
C32 0.049(3) 0.0324(19) 0.0300(19) 0.0048(15) -0.0150(18) -0.0171(18)
C33 0.059(3) 0.039(2) 0.0274(19) 0.0070(16) -0.0113(19) -0.025(2)
C34 0.059(3) 0.045(2) 0.0271(19) 0.0011(16) -0.0040(19) -0.031(2)
C35 0.045(2) 0.0316(19) 0.0294(19) -0.0022(15) -0.0040(17) -0.0206(17)
C36 0.044(2) 0.0262(17) 0.0255(17) -0.0017(14) -0.0065(16) -0.0197(16)
C37 0.033(2) 0.0335(19) 0.0306(19) -0.0035(15) -0.0071(17) -0.0091(16)
C38 0.030(2) 0.046(2) 0.033(2) 0.0044(17) -0.0064(17) -0.0158(18)
C39 0.031(2) 0.040(2) 0.036(2) 0.0062(16) -0.0131(17) -0.0112(17)
C40 0.038(2) 0.038(2) 0.037(2) 0.0035(16) -0.0131(18) -0.0194(18)
C41 0.035(2) 0.0333(18) 0.0234(17) 0.0000(14) -0.0042(16) -0.0197(16)
C42 0.042(2) 0.0342(19) 0.0252(17) -0.0002(14) -0.0081(17) -0.0235(17)
C43 0.042(2) 0.043(2) 0.0295(19) -0.0019(16) -0.0002(17) -0.0264(19)
C44 0.034(2) 0.046(2) 0.042(2) 0.0005(18) -0.0044(19) -0.0172(18)
C45 0.035(2) 0.053(2) 0.042(2) 0.0027(19) -0.0061(19) -0.0174(19)
C46 0.048(3) 0.042(2) 0.050(3) 0.0054(19) -0.019(2) -0.007(2)
C47 0.053(3) 0.030(2) 0.042(2) 0.0053(16) -0.015(2) -0.0140(19)
C48 0.056(3) 0.047(2) 0.036(2) 0.0137(18) -0.017(2) -0.034(2)
C49 0.050(3) 0.057(2) 0.0252(18) 0.0090(17) -0.0079(18) -0.037(2)
C50 0.034(2) 0.045(2) 0.0260(18) -0.0046(15) -0.0023(16) -0.0234(18)
C51 0.034(2) 0.055(2) 0.036(2) -0.0069(18) -0.0003(18) -0.0216(19)
C52 0.031(2) 0.0345(19) 0.0273(18) -0.0043(14) -0.0055(16) -0.0163(16)
C53 0.036(2) 0.041(2) 0.040(2) -0.0039(17) -0.0098(18) -0.0180(18)
C54 0.042(3) 0.0314(19) 0.042(2) 0.0009(16) -0.0183(19) -0.0096(17)
C55 0.049(3) 0.0331(19) 0.0297(19) 0.0062(15) -0.0157(18) -0.0233(18)
C111 0.031(2) 0.0288(18) 0.0255(18) 0.0051(14) -0.0036(16) -0.0151(15)
C222 0.028(2) 0.0304(18) 0.0250(17) 0.0054(14) -0.0044(15) -0.0125(16)
Cl2 0.0334(6) 0.0603(6) 0.0403(5) 0.0140(5) -0.0088(5) -0.0124(5)
O24 0.070(3) 0.067(2) 0.0398(17) 0.0077(15) 0.0070(17) -0.0090(18)
O21 0.091(3) 0.085(2) 0.0498(19) 0.0323(18) -0.0176(19) -0.038(2)
O22 0.0428(19) 0.0514(18) 0.085(2) -0.0176(16) -0.0162(18) -0.0069(15)
O23 0.062(3) 0.159(4) 0.113(3) 0.053(3) -0.052(3) -0.065(3)
Cl1 0.0487(6) 0.0389(5) 0.0382(5) 0.0053(4) -0.0073(5) -0.0185(5)
O11 0.086(3) 0.0548(18) 0.0484(18) 0.0130(14) -0.0058(17) -0.0362(18)
O12 0.094(3) 0.058(2) 0.088(3) -0.0086(18) -0.002(2) -0.050(2)
O13 0.074(3) 0.078(2) 0.051(2) -0.0028(17) 0.0150(19) -0.023(2)
O14 0.079(3) 0.077(2) 0.088(3) -0.016(2) -0.043(2) 0.000(2)
O1W 0.133(10) 0.131(9) 0.131(9) -0.001(7) -0.020(8) -0.059(8)
O31 0.080(5) 0.082(4) 0.075(3) 0.001(3) -0.019(3) -0.043(3)
C81 0.067(5) 0.044(4) 0.076(4) -0.001(3) -0.023(4) -0.027(4)
C82 0.066(6) 0.044(5) 0.076(4) -0.007(4) -0.026(5) -0.004(4)
C83 0.104(6) 0.090(5) 0.067(4) -0.009(4) -0.018(4) -0.058(5)
C84 0.123(9) 0.091(7) 0.076(4) 0.004(5) -0.023(7) -0.059(7)

loop_
_atom_type_symbol
_atom_type_description
_atom_type_scat_dispersion_real
_atom_type_scat_dispersion_imag
_atom_type_scat_source
C C 0.0033 0.0016 'International Tables Vol C Tables 4.2.6.8 and 6.1.1.4'
H H 0.0000 0.0000 'International Tables Vol C Tables 4.2.6.8 and 6.1.1.4'
N N 0.0061 0.0033 'International Tables Vol C Tables 4.2.6.8 and 6.1.1.4'
O O 0.0106 0.0060 'International Tables Vol C Tables 4.2.6.8 and 6.1.1.4'
Cl Cl 0.1484 0.1585 'International Tables Vol C Tables 4.2.6.8 and 6.1.1.4'
Mn Mn 0.3368 0.7283 'International Tables Vol C Tables 4.2.6.8 and 6.1.1.4'
Fe Fe 0.3463 0.8444 'International Tables Vol C Tables 4.2.6.8 and 6.1.1.4'

loop_
_geom_angle_atom_site_label_1
_geom_angle_atom_site_label_2
_geom_angle_atom_site_label_3
_geom_angle
_geom_angle_site_symmetry_1
_geom_angle_site_symmetry_3
N5 Fe1 N9 80.35(13) . .
N5 Fe1 C111 94.65(14) . .
N9 Fe1 C111 88.49(14) . .
N5 Fe1 C222 96.21(14) . .
N9 Fe1 C222 92.21(14) . .
C111 Fe1 C222 169.08(14) . .
N5 Fe1 N6 78.38(12) . .
N9 Fe1 N6 158.59(13) . .
C111 Fe1 N6 90.86(13) . .
C222 Fe1 N6 92.44(13) . .
N5 Fe1 N8 162.85(13) . .
N9 Fe1 N8 82.58(13) . .
C111 Fe1 N8 83.32(13) . .
C222 Fe1 N8 85.96(13) . .
N6 Fe1 N8 118.60(13) . .
O2 Mn1 O1 93.38(11) . .
O2 Mn1 N2 92.79(12) . .
O1 Mn1 N2 167.25(11) . .
O2 Mn1 N1 174.36(13) . .
O1 Mn1 N1 91.96(11) . .
N2 Mn1 N1 81.62(12) . .
O2 Mn1 N111 92.33(11) . .
O1 Mn1 N111 91.71(12) . .
N2 Mn1 N111 99.17(13) . .
N1 Mn1 N111 89.31(11) . .
O3 Mn2 O4 91.65(11) . .
O3 Mn2 N3 93.23(11) . .
O4 Mn2 N3 166.49(12) . .
O3 Mn2 N4 170.24(11) . .
O4 Mn2 N4 91.97(12) . .
N3 Mn2 N4 81.32(12) . .
O3 Mn2 N222 93.47(11) . .
O4 Mn2 N222 97.30(11) . .
N3 Mn2 N222 94.97(11) . .
N4 Mn2 N222 95.07(11) . .
C1 O1 Mn1 122.74(19) . .
C16 O2 Mn1 129.0(3) . .
C21 O3 Mn2 129.7(2) . .
C36 O4 Mn2 124.7(2) . .
C7 N1 C8 121.2(3) . .
C7 N1 Mn1 122.6(3) . .
C8 N1 Mn1 116.2(2) . .
C10 N2 C9 119.0(3) . .
C10 N2 Mn1 124.7(3) . .
C9 N2 Mn1 115.9(2) . .
C27 N3 C28 119.5(3) . .
C27 N3 Mn2 123.5(3) . .
C28 N3 Mn2 116.4(2) . .
C30 N4 C29 120.1(3) . .
C30 N4 Mn2 123.1(3) . .
C29 N4 Mn2 116.4(2) . .
C41 N5 C52 120.9(3) . .
C41 N5 Fe1 121.4(3) . .
C52 N5 Fe1 117.7(2) . .
C42 N6 C44 115.7(3) . .
C42 N6 Fe1 113.3(2) . .
C44 N6 Fe1 130.9(2) . .
C46 N7 C45 113.0(3) . .
C46 N7 H7 102(3) . .
C45 N7 H7 113(3) . .
C47 N8 C48 110.6(3) . .
C47 N8 Fe1 124.8(2) . .
C48 N8 Fe1 102.8(2) . .
C47 N8 H8 105(3) . .
C48 N8 H8 100(3) . .
Fe1 N8 H8 111(2) . .
C50 N9 C49 124.6(3) . .
C50 N9 Fe1 118.5(2) . .
C49 N9 Fe1 116.8(3) . .
C111 N111 Mn1 147.2(2) . .
C222 N222 Mn2 161.2(3) . .
O1 C1 C2 119.7(3) . .
O1 C1 C6 121.7(3) . .
C2 C1 C6 118.5(3) . .
C1 C2 C3 121.7(3) . .
C1 C2 H2A 119.1 . .
C3 C2 H2A 119.1 . .
C2 C3 C4 120.0(4) . .
C2 C3 H3A 120.0 . .
C4 C3 H3A 120.0 . .
C5 C4 C3 119.0(3) . .
C5 C4 H4A 120.5 . .
C3 C4 H4A 120.5 . .
C4 C5 C6 122.3(3) . .
C4 C5 H5A 118.8 . .
C6 C5 H5A 118.8 . .
C5 C6 C1 118.2(3) . .
C5 C6 C7 118.0(3) . .
C1 C6 C7 123.7(3) . .
N1 C7 C6 126.2(3) . .
N1 C7 H7A 116.9 . .
C6 C7 H7A 116.9 . .
N1 C8 C18 105.9(3) . .
N1 C8 C17 112.3(3) . .
C18 C8 C17 108.9(3) . .
N1 C8 C9 106.3(3) . .
C18 C8 C9 112.8(3) . .
C17 C8 C9 110.6(3) . .
N2 C9 C19 111.5(3) . .
N2 C9 C20 105.8(3) . .
C19 C9 C20 110.2(3) . .
N2 C9 C8 106.2(3) . .
C19 C9 C8 111.3(3) . .
C20 C9 C8 111.7(3) . .
N2 C10 C11 125.9(4) . .
N2 C10 H10A 117.0 . .
C11 C10 H10A 117.0 . .
C16 C11 C12 120.1(4) . .
C16 C11 C10 123.4(3) . .
C12 C11 C10 116.4(4) . .
C13 C12 C11 120.0(5) . .
C13 C12 H12A 120.0 . .
C11 C12 H12A 120.0 . .
C12 C13 C14 120.0(4) . .
C12 C13 H13A 120.0 . .
C14 C13 H13A 120.0 . .
C13 C14 C15 121.3(4) . .
C13 C14 H14A 119.3 . .
C15 C14 H14A 119.3 . .
C14 C15 C16 119.6(5) . .
C14 C15 H15A 120.2 . .
C16 C15 H15A 120.2 . .
O2 C16 C11 123.7(3) . .
O2 C16 C15 117.4(4) . .
C11 C16 C15 118.9(4) . .
C8 C17 H17A 109.5 . .
C8 C17 H17B 109.5 . .
H17A C17 H17B 109.5 . .
C8 C17 H17C 109.5 . .
H17A C17 H17C 109.5 . .
H17B C17 H17C 109.5 . .
C8 C18 H18A 109.5 . .
C8 C18 H18B 109.5 . .
H18A C18 H18B 109.5 . .
C8 C18 H18C 109.5 . .
H18A C18 H18C 109.5 . .
H18B C18 H18C 109.5 . .
C9 C19 H19A 109.5 . .
C9 C19 H19B 109.5 . .
H19A C19 H19B 109.5 . .
C9 C19 H19C 109.5 . .
H19A C19 H19C 109.5 . .
H19B C19 H19C 109.5 . .
C9 C20 H20A 109.5 . .
C9 C20 H20B 109.5 . .
H20A C20 H20B 109.5 . .
C9 C20 H20C 109.5 . .
H20A C20 H20C 109.5 . .
H20B C20 H20C 109.5 . .
O3 C21 C22 119.1(3) . .
O3 C21 C26 121.9(3) . .
C22 C21 C26 119.0(3) . .
C21 C22 C23 120.8(4) . .
C21 C22 H22A 119.6 . .
C23 C22 H22A 119.6 . .
C22 C23 C24 120.5(4) . .
C22 C23 H23A 119.8 . .
C24 C23 H23A 119.8 . .
C25 C24 C23 119.7(4) . .
C25 C24 H24A 120.2 . .
C23 C24 H24A 120.2 . .
C24 C25 C26 121.0(4) . .
C24 C25 H25A 119.5 . .
C26 C25 H25A 119.5 . .
C21 C26 C25 118.9(4) . .
C21 C26 C27 124.2(3) . .
C25 C26 C27 116.9(3) . .
N3 C27 C26 126.5(3) . .
N3 C27 H27A 116.7 . .
C26 C27 H27A 116.7 . .
N3 C28 C37 106.6(3) . .
N3 C28 C38 111.6(3) . .
C37 C28 C38 108.5(3) . .
N3 C28 C29 107.0(3) . .
C37 C28 C29 112.0(3) . .
C38 C28 C29 111.2(3) . .
N4 C29 C40 105.7(3) . .
N4 C29 C39 112.1(3) . .
C40 C29 C39 109.3(3) . .
N4 C29 C28 105.7(3) . .
C40 C29 C28 112.9(3) . .
C39 C29 C28 111.2(3) . .
N4 C30 C31 126.2(4) . .
N4 C30 H30A 116.9 . .
C31 C30 H30A 116.9 . .
C32 C31 C36 119.3(3) . .
C32 C31 C30 118.1(4) . .
C36 C31 C30 122.5(3) . .
C33 C32 C31 121.2(4) . .
C33 C32 H32A 119.4 . .
C31 C32 H32A 119.4 . .
C32 C33 C34 119.3(4) . .
C32 C33 H33A 120.3 . .
C34 C33 H33A 120.3 . .
C35 C34 C33 121.3(4) . .
C35 C34 H34A 119.3 . .
C33 C34 H34A 119.3 . .
C34 C35 C36 120.0(4) . .
C34 C35 H35A 120.0 . .
C36 C35 H35A 120.0 . .
O4 C36 C35 118.6(4) . .
O4 C36 C31 122.5(3) . .
C35 C36 C31 118.8(3) . .
C28 C37 H37A 109.5 . .
C28 C37 H37B 109.5 . .
H37A C37 H37B 109.5 . .
C28 C37 H37C 109.5 . .
H37A C37 H37C 109.5 . .
H37B C37 H37C 109.5 . .
C28 C38 H38A 109.5 . .
C28 C38 H38B 109.5 . .
H38A C38 H38B 109.5 . .
C28 C38 H38C 109.5 . .
H38A C38 H38C 109.5 . .
H38B C38 H38C 109.5 . .
C29 C39 H39A 109.5 . .
C29 C39 H39B 109.5 . .
H39A C39 H39B 109.5 . .
C29 C39 H39C 109.5 . .
H39A C39 H39C 109.5 . .
H39B C39 H39C 109.5 . .
C29 C40 H40A 109.5 . .
C29 C40 H40B 109.5 . .
H40A C40 H40B 109.5 . .
C29 C40 H40C 109.5 . .
H40A C40 H40C 109.5 . .
H40B C40 H40C 109.5 . .
N5 C41 C55 119.8(3) . .
N5 C41 C42 111.2(3) . .
C55 C41 C42 129.0(3) . .
N6 C42 C41 115.7(3) . .
N6 C42 C43 123.3(4) . .
C41 C42 C43 120.9(3) . .
C42 C43 H43A 109.5 . .
C42 C43 H43B 109.5 . .
H43A C43 H43B 109.5 . .
C42 C43 H43C 109.5 . .
H43A C43 H43C 109.5 . .
H43B C43 H43C 109.5 . .
N6 C44 C45 112.2(3) . .
N6 C44 H44A 109.2 . .
C45 C44 H44A 109.2 . .
N6 C44 H44B 109.2 . .
C45 C44 H44B 109.2 . .
H44A C44 H44B 107.9 . .
N7 C45 C44 111.2(3) . .
N7 C45 H45A 109.4 . .
C44 C45 H45A 109.4 . .
N7 C45 H45B 109.4 . .
C44 C45 H45B 109.4 . .
H45A C45 H45B 108.0 . .
N7 C46 C47 116.6(4) . .
N7 C46 H46A 108.1 . .
C47 C46 H46A 108.1 . .
N7 C46 H46B 108.1 . .
C47 C46 H46B 108.1 . .
H46A C46 H46B 107.3 . .
N8 C47 C46 111.0(3) . .
N8 C47 H47A 109.4 . .
C46 C47 H47A 109.4 . .
N8 C47 H47B 109.4 . .
C46 C47 H47B 109.4 . .
H47A C47 H47B 108.0 . .
N8 C48 C49 109.2(3) . .
N8 C48 H48A 109.8 . .
C49 C48 H48A 109.8 . .
N8 C48 H48B 109.8 . .
C49 C48 H48B 109.8 . .
H48A C48 H48B 108.3 . .
N9 C49 C48 106.0(3) . .
N9 C49 H49A 110.5 . .
C48 C49 H49A 110.5 . .
N9 C49 H49B 110.5 . .
C48 C49 H49B 110.5 . .
H49A C49 H49B 108.7 . .
N9 C50 C52 112.2(3) . .
N9 C50 C51 126.5(3) . .
C52 C50 C51 121.2(4) . .
C50 C51 H51A 109.5 . .
C50 C51 H51B 109.5 . .
H51A C51 H51B 109.5 . .
C50 C51 H51C 109.5 . .
H51A C51 H51C 109.5 . .
H51B C51 H51C 109.5 . .
N5 C52 C53 120.6(3) . .
N5 C52 C50 111.2(3) . .
C53 C52 C50 128.1(4) . .
C54 C53 C52 118.9(4) . .
C54 C53 H53A 120.5 . .
C52 C53 H53A 120.5 . .
C53 C54 C55 120.1(4) . .
C53 C54 H54A 119.9 . .
C55 C54 H54A 119.9 . .
C54 C55 C41 119.6(3) . .
C54 C55 H55A 120.2 . .
C41 C55 H55A 120.2 . .
N111 C111 Fe1 167.8(3) . .
N222 C222 Fe1 175.0(3) . .
O22 Cl2 O23 110.4(3) . .
O22 Cl2 O21 109.6(2) . .
O23 Cl2 O21 109.8(3) . .
O22 Cl2 O24 107.8(2) . .
O23 Cl2 O24 110.7(3) . .
O21 Cl2 O24 108.5(2) . .
O13 Cl1 O12 112.0(2) . .
O13 Cl1 O11 109.5(2) . .
O12 Cl1 O11 108.5(2) . .
O13 Cl1 O14 109.5(3) . .
O12 Cl1 O14 109.1(2) . .
O11 Cl1 O14 108.2(3) . .
C81 O31 C83 112.6(9) . .
O31 C81 C82 117.5(9) . .
O31 C81 H81A 107.9 . .
C82 C81 H81A 107.9 . .
O31 C81 H81B 107.9 . .
C82 C81 H81B 107.9 . .
H81A C81 H81B 107.2 . .
C81 C82 H82A 109.5 . .
C81 C82 H82B 109.5 . .
H82A C82 H82B 109.5 . .
C81 C82 H82C 109.5 . .
H82A C82 H82C 109.5 . .
H82B C82 H82C 109.5 . .
O31 C83 C84 131.4(11) . 2_666
O31 C83 C84 110.1(10) . .
O31 C83 H83A 104.4 . .
C84 C83 H83A 104.4 2_666 .
C84 C83 H83A 83.1 . .
O31 C83 H83B 104.4 . .
C84 C83 H83B 104.4 2_666 .
C84 C83 H83B 141.0 . .
H83A C83 H83B 105.6 . .
C83 C84 C83 142.3(11) 2_666 .
C83 C84 H84A 49.2 2_666 .
C83 C84 H84A 108.9 . .
C83 C84 H84B 106.8 2_666 .
C83 C84 H84B 110.0 . .
H84A C84 H84B 109.5 . .
C83 C84 H84C 64.3 2_666 .
C83 C84 H84C 109.6 . .
H84A C84 H84C 109.5 . .
H84B C84 H84C 109.5 . .

loop_
_geom_bond_atom_site_label_1
_geom_bond_atom_site_label_2
_geom_bond_distance
_geom_bond_site_symmetry_2
Fe1 N5 1.870(3) .
Fe1 N9 1.915(3) .
Fe1 C111 1.924(4) .
Fe1 C222 1.951(4) .
Fe1 N6 2.081(3) .
Fe1 N8 2.149(3) .
Mn1 O2 1.880(2) .
Mn1 O1 1.913(3) .
Mn1 N2 1.980(3) .
Mn1 N1 1.987(3) .
Mn1 N111 2.202(3) .
Mn2 O3 1.868(3) .
Mn2 O4 1.887(2) .
Mn2 N3 1.981(3) .
Mn2 N4 1.985(3) .
Mn2 N222 2.227(3) .
O1 C1 1.341(4) .
O2 C16 1.335(5) .
O3 C21 1.330(4) .
O4 C36 1.345(4) .
N1 C7 1.289(4) .
N1 C8 1.503(5) .
N2 C10 1.306(4) .
N2 C9 1.512(4) .
N3 C27 1.305(4) .
N3 C28 1.505(5) .
N4 C30 1.295(4) .
N4 C29 1.509(5) .
N5 C41 1.351(4) .
N5 C52 1.365(5) .
N6 C42 1.304(5) .
N6 C44 1.468(5) .
N7 C46 1.461(5) .
N7 C45 1.465(5) .
N7 H7 0.924(19) .
N8 C47 1.478(5) .
N8 C48 1.487(5) .
N8 H8 0.905(19) .
N9 C50 1.297(5) .
N9 C49 1.463(4) .
N111 C111 1.157(5) .
N222 C222 1.159(4) .
C1 C2 1.386(5) .
C1 C6 1.421(5) .
C2 C3 1.391(5) .
C2 H2A 0.9500 .
C3 C4 1.392(5) .
C3 H3A 0.9500 .
C4 C5 1.367(6) .
C4 H4A 0.9500 .
C5 C6 1.411(5) .
C5 H5A 0.9500 .
C6 C7 1.429(5) .
C7 H7A 0.9500 .
C8 C18 1.525(5) .
C8 C17 1.537(4) .
C8 C9 1.567(5) .
C9 C19 1.520(6) .
C9 C20 1.534(5) .
C10 C11 1.438(5) .
C10 H10A 0.9500 .
C11 C16 1.395(6) .
C11 C12 1.419(5) .
C12 C13 1.375(6) .
C12 H12A 0.9500 .
C13 C14 1.384(7) .
C13 H13A 0.9500 .
C14 C15 1.386(6) .
C14 H14A 0.9500 .
C15 C16 1.417(5) .
C15 H15A 0.9500 .
C17 H17A 0.9800 .
C17 H17B 0.9800 .
C17 H17C 0.9800 .
C18 H18A 0.9800 .
C18 H18B 0.9800 .
C18 H18C 0.9800 .
C19 H19A 0.9800 .
C19 H19B 0.9800 .
C19 H19C 0.9800 .
C20 H20A 0.9800 .
C20 H20B 0.9800 .
C20 H20C 0.9800 .
C21 C22 1.386(5) .
C21 C26 1.413(5) .
C22 C23 1.387(6) .
C22 H22A 0.9500 .
C23 C24 1.397(6) .
C23 H23A 0.9500 .
C24 C25 1.357(6) .
C24 H24A 0.9500 .
C25 C26 1.424(5) .
C25 H25A 0.9500 .
C26 C27 1.424(5) .
C27 H27A 0.9500 .
C28 C37 1.535(5) .
C28 C38 1.547(5) .
C28 C29 1.560(5) .
C29 C40 1.529(5) .
C29 C39 1.534(5) .
C30 C31 1.437(5) .
C30 H30A 0.9500 .
C31 C32 1.406(5) .
C31 C36 1.410(5) .
C32 C33 1.368(6) .
C32 H32A 0.9500 .
C33 C34 1.386(6) .
C33 H33A 0.9500 .
C34 C35 1.382(5) .
C34 H34A 0.9500 .
C35 C36 1.404(5) .
C35 H35A 0.9500 .
C37 H37A 0.9800 .
C37 H37B 0.9800 .
C37 H37C 0.9800 .
C38 H38A 0.9800 .
C38 H38B 0.9800 .
C38 H38C 0.9800 .
C39 H39A 0.9800 .
C39 H39B 0.9800 .
C39 H39C 0.9800 .
C40 H40A 0.9800 .
C40 H40B 0.9800 .
C40 H40C 0.9800 .
C41 C55 1.395(5) .
C41 C42 1.445(5) .
C42 C43 1.507(5) .
C43 H43A 0.9800 .
C43 H43B 0.9800 .
C43 H43C 0.9800 .
C44 C45 1.492(5) .
C44 H44A 0.9900 .
C44 H44B 0.9900 .
C45 H45A 0.9900 .
C45 H45B 0.9900 .
C46 C47 1.528(6) .
C46 H46A 0.9900 .
C46 H46B 0.9900 .
C47 H47A 0.9900 .
C47 H47B 0.9900 .
C48 C49 1.509(6) .
C48 H48A 0.9900 .
C48 H48B 0.9900 .
C49 H49A 0.9900 .
C49 H49B 0.9900 .
C50 C52 1.456(5) .
C50 C51 1.488(5) .
C51 H51A 0.9800 .
C51 H51B 0.9800 .
C51 H51C 0.9800 .
C52 C53 1.386(5) .
C53 C54 1.380(5) .
C53 H53A 0.9500 .
C54 C55 1.381(6) .
C54 H54A 0.9500 .
C55 H55A 0.9500 .
Cl2 O22 1.411(3) .
Cl2 O23 1.416(4) .
Cl2 O21 1.435(3) .
Cl2 O24 1.442(3) .
Cl1 O13 1.413(3) .
Cl1 O12 1.421(3) .
Cl1 O11 1.422(3) .
Cl1 O14 1.435(4) .
O31 C81 1.333(10) .
O31 C83 1.373(12) .
C81 C82 1.458(13) .
C81 H81A 0.9900 .
C81 H81B 0.9900 .
C82 H82A 0.9800 .
C82 H82B 0.9800 .
C82 H82C 0.9800 .
C83 C84 1.485(18) 2_666
C83 C84 1.553(14) .
C83 H83A 0.9900 .
C83 H83B 0.9900 .
C84 C83 1.485(18) 2_666
C84 H84A 0.9599 .
C84 H84B 0.9600 .
C84 H84C 0.9600 .
